data_1004056
loop_
_publ_author_name
'Abraham, F'
'Thomas, D'
'Nowogrocki, G'

_publ_section_title 'Structure cristalline de Bi~3~ Ru~3~ O~11~'
_journal_coden_ASTM BUFCAE
_journal_name_full
;
Bulletin de la Societe Francaise de Mineralogie et de Cristallographie
(72,1949-100,1977)
;
_journal_page_first 25
_journal_page_last 29
_journal_volume 98
_journal_year 1975
_chemical_formula_structural 'Bi3 Ru3 O11'
_chemical_formula_sum 'Bi3 O11 Ru3'
_chemical_name_systematic 'Tribismuth triruthenium undecaoxide'
_space_group_IT_number 201
_symmetry_cell_setting cubic
_symmetry_space_group_name_Hall '-P 2ab 2bc 3'
_symmetry_space_group_name_H-M 'P n -3 :2'
_cell_angle_alpha 90
_cell_angle_beta 90
_cell_angle_gamma 90
_cell_formula_units_Z 4
_cell_length_a 9.302
_cell_length_b 9.302
_cell_length_c 9.302
_cell_volume 804.9
_exptl_crystal_density_meas 8.8
_refine_ls_R_factor_all 0.069
_cod_original_sg_symbol_H-M 'P n -3 Z'
_cod_database_code 1004056

loop_
_symmetry_equiv_pos_as_xyz
x,y,z
x,1/2-y,1/2-z
1/2-x,y,1/2-z
1/2-x,1/2-y,z
y,z,x
1/2-y,1/2-z,x
y,1/2-z,1/2-x
1/2-y,z,1/2-x
z,x,y
1/2-z,x,1/2-y
1/2-z,1/2-x,y
z,1/2-x,1/2-y
-x,-y,-z
-x,1/2+y,1/2+z
1/2+x,-y,1/2+z
1/2+x,1/2+y,-z
-y,-z,-x
1/2+y,1/2+z,-x
-y,1/2+z,1/2+x
1/2+y,-z,1/2+x
-z,-x,-y
1/2+z,-x,1/2+y
1/2+z,1/2+x,-y
-z,1/2+x,1/2+y

loop_
_atom_site_label
_atom_site_type_symbol
_atom_site_symmetry_multiplicity
_atom_site_Wyckoff_symbol
_atom_site_fract_x
_atom_site_fract_y
_atom_site_fract_z
_atom_site_occupancy
_atom_site_attached_hydrogens
_atom_site_calc_flag
Bi1 Bi3+ 4 b 0. 0. 0. 1. 0 d
Bi2 Bi3+ 8 e 0.38379(9) 0.38379(9) 0.38379(9) 1. 0 d
Ru1 Ru4+ 12 g 0.3897(3) 0.75 0.25 1. 0 d
O1 O2- 12 f 0.590(3) 0.25 0.25 1. 0 d
O2 O2- 8 e 0.152(2) 0.152(2) 0.152(2) 1. 0 d
O3 O2- 24 h 0.599(2) 0.247(2) 0.547(2) 1. 0 d

loop_
_atom_type_symbol
_atom_type_oxidation_number
Bi3+ 3.000
Ru4+ 4.330
O2- -2.000

_cod_duplicate_entry 1004040
